data_4304876
loop_
_publ_author_name
'Daniel Rios'
'David M. Pham'
'James C. Fettinger'
'Marilyn M. Olmstead'
'Alan L. Balch'

_publ_section_title
;
Blue or Green Glowing Crystals of the Cation [Au{C(NHMe)2}2]+. Structural
Effects of Anions, Hydrogen Bonding, and Solvate Molecules on the
Luminescence of a Two-Coordinate Gold(I) Carbene Complex
;
_journal_name_full 'Inorganic Chemistry'
_journal_page_first 3442
_journal_page_last 3451
_journal_paper_doi 10.1021/ic702481v
_journal_volume 47
_journal_year 2008
_chemical_formula_moiety 'C6 H16 Au N4, F6 P'
_chemical_formula_sum 'C6 H16 Au F6 N4 P'
_chemical_formula_weight 486.16
_chemical_melting_point 456.5(15)
_chemical_name_common '[Au{C(NHCH3)2}2]PF6'
_chemical_name_systematic
; 
 ? 
;
_space_group_IT_number 62
_symmetry_cell_setting orthorhombic
_symmetry_space_group_name_Hall '-P 2ac 2n'
_symmetry_space_group_name_H-M 'P n m a'
_atom_sites_solution_hydrogens geom
_atom_sites_solution_primary direct
_atom_sites_solution_secondary difmap
_audit_creation_method SHELXL-97
_cell_angle_alpha 90.00
_cell_angle_beta 90.00
_cell_angle_gamma 90.00
_cell_formula_units_Z 4
_cell_length_a 19.8652(15)
_cell_length_b 6.7447(5)
_cell_length_c 10.1085(8)
_cell_measurement_reflns_used 9187
_cell_measurement_temperature 90
_cell_measurement_theta_max 30.364
_cell_measurement_theta_min 2.875
_cell_volume 1354.39(18)
_computing_cell_refinement SAINT
_computing_data_collection 'Apex2 (Bruker, 2007)'
_computing_data_reduction 'SAINT (Bruker, 2007)'
_computing_molecular_graphics 'SHELXTL 5.1, XP (Sheldrick, 1994'
_computing_publication_material SHELXS-97
_computing_structure_refinement 'SHELXL-97 (Sheldrick, 1997)'
_computing_structure_solution 'SHELXS-97 (Sheldrick, 1990)'
_diffrn_ambient_temperature 90
_diffrn_detector_area_resol_mean 8.3
_diffrn_measured_fraction_theta_full 0.991
_diffrn_measured_fraction_theta_max 0.991
_diffrn_measurement_device_type 'Bruker SMART 1000'
_diffrn_measurement_method \w
_diffrn_radiation_monochromator graphite
_diffrn_radiation_source 'fine-focus sealed tube'
_diffrn_radiation_type MoK\a
_diffrn_radiation_wavelength 0.71073
_diffrn_reflns_av_R_equivalents 0.0346
_diffrn_reflns_av_sigmaI/netI 0.0181
_diffrn_reflns_limit_h_max 28
_diffrn_reflns_limit_h_min -28
_diffrn_reflns_limit_k_max 9
_diffrn_reflns_limit_k_min -9
_diffrn_reflns_limit_l_max 14
_diffrn_reflns_limit_l_min -14
_diffrn_reflns_number 19588
_diffrn_reflns_theta_full 30.41
_diffrn_reflns_theta_max 30.41
_diffrn_reflns_theta_min 2.88
_exptl_absorpt_coefficient_mu 11.038
_exptl_absorpt_correction_T_max 0.169
_exptl_absorpt_correction_T_min 0.076
_exptl_absorpt_correction_type multi-scan
_exptl_absorpt_process_details 'SADABS 2.10 (Sheldrick, 2003)'
_exptl_crystal_colour colorless
_exptl_crystal_density_diffrn 2.384
_exptl_crystal_density_method 'not measured'
_exptl_crystal_description prism
_exptl_crystal_F_000 912
_exptl_crystal_size_max 0.28
_exptl_crystal_size_mid 0.22
_exptl_crystal_size_min 0.20
_refine_diff_density_max 2.293
_refine_diff_density_min -1.425
_refine_diff_density_rms 0.169
_refine_ls_extinction_method none
_refine_ls_goodness_of_fit_ref 1.196
_refine_ls_hydrogen_treatment constr
_refine_ls_matrix_type full
_refine_ls_number_parameters 106
_refine_ls_number_reflns 2196
_refine_ls_number_restraints 0
_refine_ls_restrained_S_all 1.196
_refine_ls_R_factor_all 0.0400
_refine_ls_R_factor_gt 0.0320
_refine_ls_shift/su_max 0.011
_refine_ls_shift/su_mean 0.001
_refine_ls_structure_factor_coef Fsqd
_refine_ls_weighting_details 'calc w=1/[\s^2^(Fo^2^)+(0.0168P)^2^+11.1918P] where P=(Fo^2^+2Fc^2^)/3'
_refine_ls_weighting_scheme calc
_refine_ls_wR_factor_gt 0.0715
_refine_ls_wR_factor_ref 0.0754
_reflns_number_gt 1784
_reflns_number_total 2196
_reflns_threshold_expression >2sigma(I)
_cod_data_source_file ic702481v-file005.cif
_cod_data_source_block dr73
_cod_depositor_comments
;
The following automatic conversions were performed:

'_chemical_melting_point' value '455-458' was changed to '456.5(15)'
- the average value was taken and precision was
estimated.

'_symmetry_cell_setting' tag value 'Orthorombic' was
replaced with 'orthorhombic' value.

Automatic conversion script
Id: cif_fix_values 1646 2011-03-28 12:23:43Z adriana 
;
_cod_database_code 4304876

loop_
_symmetry_equiv_pos_as_xyz
'x, y, z'
'-x+1/2, -y, z+1/2'
'-x, y+1/2, -z'
'x+1/2, -y+1/2, -z+1/2'
'-x, -y, -z'
'x-1/2, y, -z-1/2'
'x, -y-1/2, z'
'-x-1/2, y-1/2, z-1/2'

loop_
_atom_site_label
_atom_site_type_symbol
_atom_site_fract_x
_atom_site_fract_y
_atom_site_fract_z
_atom_site_U_iso_or_equiv
_atom_site_adp_type
_atom_site_occupancy
_atom_site_symmetry_multiplicity
_atom_site_calc_flag
_atom_site_refinement_flags
_atom_site_disorder_assembly
_atom_site_disorder_group
Au1 Au 0.494508(11) 0.2500 0.49927(3) 0.02052(8) Uani 1 2 d S . .
N1 N 0.5598(3) 0.2500 0.2374(6) 0.0227(12) Uani 1 2 d S . .
H1 H 0.5183 0.2500 0.2130 0.027 Uiso 1 2 calc SR . .
C1 C 0.6104(4) 0.2500 0.1338(7) 0.0308(16) Uani 1 2 d S . .
H1A H 0.5884 0.2500 0.0492 0.046 Uiso 1 2 d SR . .
H1B H 0.6380 0.3662 0.1415 0.046 Uiso 1 1 d R . .
N2 N 0.6357(3) 0.2500 0.4048(5) 0.0195(11) Uani 1 2 d S . .
H2 H 0.6663 0.2500 0.3446 0.023 Uiso 1 2 calc SR . .
C2 C 0.5721(3) 0.2500 0.3679(6) 0.0177(12) Uani 1 2 d S . .
N3 N 0.3531(3) 0.2500 0.5844(6) 0.0245(12) Uani 1 2 d S . .
H3 H 0.3476 0.2500 0.5001 0.029 Uiso 1 2 calc SR . .
C3 C 0.6567(4) 0.2500 0.5436(8) 0.037(2) Uani 1 2 d S . .
H3A H 0.7049 0.2500 0.5501 0.056 Uiso 1 2 d SR . .
H3B H 0.6391 0.3662 0.5862 0.056 Uiso 1 1 d R . .
N4 N 0.4248(3) 0.2500 0.7587(6) 0.0261(12) Uani 1 2 d S . .
H6 H 0.3896 0.2500 0.8083 0.031 Uiso 1 2 calc SR . .
C4 C 0.2922(3) 0.2500 0.6658(8) 0.0292(16) Uani 1 2 d S . .
H4A H 0.2530 0.2500 0.6102 0.044 Uiso 1 2 d SR . .
H4B H 0.2919 0.1338 0.7207 0.044 Uiso 1 1 d R . .
C5 C 0.4161(3) 0.2500 0.6283(7) 0.0211(13) Uani 1 2 d S . .
C6 C 0.4910(4) 0.2500 0.8221(9) 0.044(2) Uani 1 2 d S . .
H6A H 0.4851 0.2500 0.9164 0.067 Uiso 1 2 d SR . .
H6B H 0.5155 0.1338 0.7961 0.067 Uiso 1 1 d R . .
P1 P 0.34933(8) 0.2500 0.14603(16) 0.0188(3) Uani 1 2 d S . .
F1 F 0.3502(3) 0.0195(7) 0.1459(7) 0.097(2) Uani 1 1 d . . .
F2 F 0.4259(2) 0.2500 0.0954(5) 0.0571(18) Uani 1 2 d S . .
F3 F 0.3740(3) 0.2500 0.2931(5) 0.085(3) Uani 1 2 d S . .
F4 F 0.2735(2) 0.2500 0.1978(5) 0.0416(13) Uani 1 2 d S . .
F5 F 0.3262(3) 0.2500 -0.0035(5) 0.081(3) Uani 1 2 d S . .

loop_
_atom_site_aniso_label
_atom_site_aniso_U_11
_atom_site_aniso_U_22
_atom_site_aniso_U_33
_atom_site_aniso_U_23
_atom_site_aniso_U_13
_atom_site_aniso_U_12
Au1 0.01697(12) 0.02238(13) 0.02222(12) 0.000 0.00345(9) 0.000
N1 0.019(3) 0.027(3) 0.022(3) 0.000 0.000(2) 0.000
C1 0.025(3) 0.046(5) 0.022(3) 0.000 0.003(3) 0.000
N2 0.020(2) 0.022(3) 0.017(2) 0.000 0.003(2) 0.000
C2 0.018(3) 0.013(3) 0.022(3) 0.000 0.005(2) 0.000
N3 0.019(3) 0.028(3) 0.026(3) 0.000 0.005(2) 0.000
C3 0.025(4) 0.064(6) 0.023(3) 0.000 -0.001(3) 0.000
N4 0.020(3) 0.030(3) 0.028(3) 0.000 0.007(2) 0.000
C4 0.017(3) 0.031(4) 0.039(4) 0.000 0.006(3) 0.000
C5 0.021(3) 0.014(3) 0.029(3) 0.000 0.005(2) 0.000
C6 0.020(3) 0.083(8) 0.030(4) 0.000 0.002(3) 0.000
P1 0.0155(7) 0.0268(9) 0.0141(7) 0.000 0.0001(6) 0.000
F1 0.107(4) 0.040(3) 0.145(6) 0.000(3) 0.066(4) 0.008(3)
F2 0.020(2) 0.122(6) 0.029(3) 0.000 0.0058(19) 0.000
F3 0.039(3) 0.194(9) 0.022(3) 0.000 -0.006(2) 0.000
F4 0.0153(19) 0.077(4) 0.033(2) 0.000 0.0056(17) 0.000
F5 0.028(3) 0.189(9) 0.024(3) 0.000 -0.006(2) 0.000

loop_
_atom_type_symbol
_atom_type_description
_atom_type_scat_dispersion_real
_atom_type_scat_dispersion_imag
_atom_type_scat_source
C C 0.0033 0.0016 'International Tables Vol C Tables 4.2.6.8 and 6.1.1.4'
H H 0.0000 0.0000 'International Tables Vol C Tables 4.2.6.8 and 6.1.1.4'
N N 0.0061 0.0033 'International Tables Vol C Tables 4.2.6.8 and 6.1.1.4'
F F 0.0171 0.0103 'International Tables Vol C Tables 4.2.6.8 and 6.1.1.4'
P P 0.1023 0.0942 'International Tables Vol C Tables 4.2.6.8 and 6.1.1.4'
Au Au -2.0133 8.8022 'International Tables Vol C Tables 4.2.6.8 and 6.1.1.4'

loop_
_geom_angle_atom_site_label_1
_geom_angle_atom_site_label_2
_geom_angle_atom_site_label_3
_geom_angle
_geom_angle_site_symmetry_1
_geom_angle_site_symmetry_3
_geom_angle_publ_flag
C5 Au1 C2 179.2(3) . . ?
C5 Au1 Au1 92.677(13) . 5_666 ?
C2 Au1 Au1 87.359(12) . 5_666 ?
C5 Au1 Au1 92.677(13) . 5_656 ?
C2 Au1 Au1 87.359(12) . 5_656 ?
Au1 Au1 Au1 172.579(15) 5_666 5_656 ?
C2 N1 C1 125.7(6) . . ?
C2 N1 H1 117.2 . . ?
C1 N1 H1 117.2 . . ?
N1 C1 H1A 109.1 . . ?
N1 C1 H1B 109.7 . . ?
H1A C1 H1B 109.5 . . ?
C2 N2 C3 123.0(6) . . ?
C2 N2 H2 118.5 . . ?
C3 N2 H2 118.5 . . ?
N2 C2 N1 117.0(6) . . ?
N2 C2 Au1 122.8(5) . . ?
N1 C2 Au1 120.3(5) . . ?
C5 N3 C4 126.3(6) . . ?
C5 N3 H3 116.9 . . ?
C4 N3 H3 116.9 . . ?
N2 C3 H3A 110.4 . . ?
N2 C3 H3B 109.0 . . ?
H3A C3 H3B 109.5 . . ?
C5 N4 C6 123.4(6) . . ?
C5 N4 H6 118.3 . . ?
C6 N4 H6 118.3 . . ?
N3 C4 H4A 109.9 . . ?
N3 C4 H4B 109.3 . . ?
H4A C4 H4B 109.5 . . ?
N3 C5 N4 116.9(6) . . ?
N3 C5 Au1 120.6(5) . . ?
N4 C5 Au1 122.5(5) . . ?
N4 C6 H6A 109.0 . . ?
N4 C6 H6B 109.7 . . ?
H6A C6 H6B 109.5 . . ?
F1 P1 F1 178.8(5) . 7_565 ?
F1 P1 F3 89.8(3) . . ?
F1 P1 F3 89.8(3) 7_565 . ?
F1 P1 F5 90.1(3) . . ?
F1 P1 F5 90.1(3) 7_565 . ?
F3 P1 F5 178.7(3) . . ?
F1 P1 F4 90.6(2) . . ?
F1 P1 F4 90.6(2) 7_565 . ?
F3 P1 F4 89.1(3) . . ?
F5 P1 F4 92.2(3) . . ?
F1 P1 F2 89.4(2) . . ?
F1 P1 F2 89.4(2) 7_565 . ?
F3 P1 F2 90.3(3) . . ?
F5 P1 F2 88.3(3) . . ?
F4 P1 F2 179.4(3) . . ?

loop_
_geom_bond_atom_site_label_1
_geom_bond_atom_site_label_2
_geom_bond_distance
_geom_bond_site_symmetry_2
_geom_bond_publ_flag
Au1 C5 2.031(7) . ?
Au1 C2 2.035(6) . ?
Au1 Au1 3.3794(2) 5_666 ?
Au1 Au1 3.3794(3) 5_656 ?
N1 C2 1.341(9) . ?
N1 C1 1.452(9) . ?
N1 H1 0.8600 . ?
C1 H1A 0.9600 . ?
C1 H1B 0.9600 . ?
N2 C2 1.318(8) . ?
N2 C3 1.464(10) . ?
N2 H2 0.8600 . ?
N3 C5 1.327(9) . ?
N3 C4 1.464(9) . ?
N3 H3 0.8600 . ?
C3 H3A 0.9599 . ?
C3 H3B 0.9601 . ?
N4 C5 1.329(9) . ?
N4 C6 1.463(10) . ?
N4 H6 0.8600 . ?
C4 H4A 0.9600 . ?
C4 H4B 0.9600 . ?
C6 H6A 0.9602 . ?
C6 H6B 0.9601 . ?
P1 F1 1.555(5) . ?
P1 F1 1.555(5) 7_565 ?
P1 F3 1.565(6) . ?
P1 F5 1.580(5) . ?
P1 F4 1.595(5) . ?
P1 F2 1.605(5) . ?

loop_
_geom_hbond_atom_site_label_D
_geom_hbond_atom_site_label_H
_geom_hbond_atom_site_label_A
_geom_hbond_distance_DH
_geom_hbond_distance_HA
_geom_hbond_distance_DA
_geom_hbond_angle_DHA
_geom_hbond_site_symmetry_A
N1 H1 F2 0.86 2.19 3.022(8) 164 .
N2 H2 F4 0.86 2.17 2.926(7) 146 6_656
N3 H3 F3 0.86 2.16 2.974(8) 159 .
N4 H6 F5 0.86 2.28 3.101(8) 159 1_556
